data_7225761
loop_
_publ_author_name
'kang, zhenhui'
'Li, Kaixuan'
'hu, hai liang'
'Liu, Beibei'
'Lin, Xiaoling'
'Huang, Hui'
'liu, yang'

_publ_section_title
;
 Coordinate-polymerized organic ligand towards efficient catalyst for
 selective hydrocarbons oxidation
;
_journal_name_full 'RSC Adv.'
_journal_paper_doi 10.1039/C6RA12422D
_journal_year 2016
_chemical_formula_moiety 'C35 H30 N4 O6 Zn'
_chemical_formula_sum 'C35 H30 N4 O6 Zn'
_chemical_formula_weight 668.00
_chemical_name_systematic
; 
 ? 
;
_space_group_IT_number 14
_space_group_name_Hall '-P 2ybc'
_symmetry_cell_setting monoclinic
_symmetry_space_group_name_Hall '-P 2ybc'
_symmetry_space_group_name_H-M 'P 1 21/c 1'
_atom_sites_solution_hydrogens geom
_atom_sites_solution_primary direct
_atom_sites_solution_secondary difmap
_audit_creation_method SHELXL-97
_audit_update_record
;
2016-05-04 deposited with the CCDC.
2016-06-28 downloaded from the CCDC.
;
_cell_angle_alpha 90.00
_cell_angle_beta 125.874(2)
_cell_angle_gamma 90.00
_cell_formula_units_Z 4
_cell_length_a 12.2829(7)
_cell_length_b 14.9256(8)
_cell_length_c 20.7045(9)
_cell_measurement_reflns_used 3262
_cell_measurement_temperature 296(2)
_cell_measurement_theta_max 23.321
_cell_measurement_theta_min 2.777
_cell_volume 3075.7(3)
_computing_cell_refinement 'Bruker SAINT'
_computing_data_collection 'Bruker APEX2'
_computing_data_reduction 'Bruker SAINT'
_computing_molecular_graphics 'Bruker SHELXTL'
_computing_publication_material 'Bruker SHELXTL'
_computing_structure_refinement 'SHELXL-97 (Sheldrick, 1997)'
_computing_structure_solution 'SHELXS-97 (Sheldrick, 1990)'
_diffrn_ambient_temperature 296(2)
_diffrn_measured_fraction_theta_full 0.992
_diffrn_measured_fraction_theta_max 0.992
_diffrn_measurement_device_type 'Bruker APEX-II CCD'
_diffrn_measurement_method '\f and \w scans'
_diffrn_radiation_monochromator graphite
_diffrn_radiation_source 'fine-focus sealed tube'
_diffrn_radiation_type MoK\a
_diffrn_radiation_wavelength 0.71073
_diffrn_reflns_av_R_equivalents 0.0372
_diffrn_reflns_av_sigmaI/netI 0.0385
_diffrn_reflns_limit_h_max 14
_diffrn_reflns_limit_h_min -14
_diffrn_reflns_limit_k_max 17
_diffrn_reflns_limit_k_min -16
_diffrn_reflns_limit_l_max 24
_diffrn_reflns_limit_l_min -24
_diffrn_reflns_number 16101
_diffrn_reflns_theta_full 25.05
_diffrn_reflns_theta_max 25.05
_diffrn_reflns_theta_min 1.83
_exptl_absorpt_coefficient_mu 0.852
_exptl_absorpt_correction_T_max 0.9046
_exptl_absorpt_correction_T_min 0.8757
_exptl_absorpt_correction_type multi-scan
_exptl_absorpt_process_details '(SADABS; Sheldrick, 2003)'
_exptl_crystal_colour colorless
_exptl_crystal_density_diffrn 1.443
_exptl_crystal_density_method 'not measured'
_exptl_crystal_description block
_exptl_crystal_F_000 1384
_exptl_crystal_size_max 0.16
_exptl_crystal_size_mid 0.12
_exptl_crystal_size_min 0.12
_refine_diff_density_max 0.732
_refine_diff_density_min -0.610
_refine_diff_density_rms 0.061
_refine_ls_extinction_method none
_refine_ls_goodness_of_fit_ref 1.031
_refine_ls_hydrogen_treatment constr
_refine_ls_matrix_type full
_refine_ls_number_parameters 415
_refine_ls_number_reflns 5410
_refine_ls_number_restraints 78
_refine_ls_restrained_S_all 1.065
_refine_ls_R_factor_all 0.0707
_refine_ls_R_factor_gt 0.0486
_refine_ls_shift/su_max 0.001
_refine_ls_shift/su_mean 0.000
_refine_ls_structure_factor_coef Fsqd
_refine_ls_weighting_details 'calc w=1/[\s^2^(Fo^2^)+(0.0595P)^2^+3.2843P] where P=(Fo^2^+2Fc^2^)/3'
_refine_ls_weighting_scheme calc
_refine_ls_wR_factor_gt 0.1176
_refine_ls_wR_factor_ref 0.1298
_reflns_number_gt 4039
_reflns_number_total 5410
_reflns_threshold_expression >2sigma(I)
_cod_data_source_file c6ra12422d2.cif
_cod_data_source_block 2
_cod_original_sg_symbol_H-M P21/c
_cod_database_code 7225761

loop_
_symmetry_equiv_pos_as_xyz
'x, y, z'
'-x, y+1/2, -z+1/2'
'-x, -y, -z'
'x, -y-1/2, z-1/2'

loop_
_atom_site_label
_atom_site_type_symbol
_atom_site_fract_x
_atom_site_fract_y
_atom_site_fract_z
_atom_site_U_iso_or_equiv
_atom_site_adp_type
_atom_site_occupancy
_atom_site_symmetry_multiplicity
_atom_site_calc_flag
_atom_site_refinement_flags
Zn1 Zn 0.44161(4) 0.33919(3) 0.30840(2) 0.03655(15) Uani 1 1 d .
O1 O 0.4090(5) 0.2338(2) 0.3537(2) 0.0894(12) Uani 1 1 d U
O2 O 0.5924(4) 0.2900(3) 0.4600(3) 0.1024(15) Uani 1 1 d U
O3 O 0.3947(3) 0.0729(2) 0.51441(18) 0.0612(8) Uani 1 1 d .
O4 O 0.2410(4) 0.3609(3) 0.1426(2) 0.1008(14) Uani 1 1 d U
O5 O 0.4145(4) 0.2768(2) 0.21675(19) 0.0698(9) Uani 1 1 d .
O6 O 0.3144(3) 0.1542(2) 0.01023(18) 0.0599(8) Uani 1 1 d .
N1 N 0.3356(3) 0.43490(19) 0.32081(17) 0.0362(7) Uani 1 1 d .
N2 N 0.5930(3) 0.4245(2) 0.32799(18) 0.0405(7) Uani 1 1 d .
N3 N 0.5309(4) 0.0808(2) 0.5789(2) 0.0596(10) Uani 1 1 d .
N4 N 0.1813(4) 0.1839(2) -0.0400(2) 0.0592(10) Uani 1 1 d .
C1 C 0.7013(4) 0.4466(3) 0.4007(2) 0.0457(9) Uani 1 1 d .
H1A H 0.7137 0.4200 0.4452 0.055 Uiso 1 1 calc R
C2 C 0.7960(4) 0.5083(3) 0.4116(2) 0.0453(9) Uani 1 1 d .
H2A H 0.8694 0.5228 0.4629 0.054 Uiso 1 1 calc R
C3 C 0.7814(4) 0.5483(2) 0.3462(2) 0.0426(9) Uani 1 1 d .
C4 C 0.6665(4) 0.5255(3) 0.2708(3) 0.0550(11) Uani 1 1 d .
H4A H 0.6509 0.5520 0.2254 0.066 Uiso 1 1 calc R
C5 C 0.5775(4) 0.4644(3) 0.2640(3) 0.0510(10) Uani 1 1 d .
H5A H 0.5029 0.4493 0.2133 0.061 Uiso 1 1 calc R
C6 C 0.2422(4) 0.4879(2) 0.2617(2) 0.0428(9) Uani 1 1 d .
H6A H 0.2284 0.4843 0.2126 0.051 Uiso 1 1 calc R
C7 C 0.1654(4) 0.5477(3) 0.2699(2) 0.0436(9) Uani 1 1 d .
H7A H 0.1020 0.5832 0.2270 0.052 Uiso 1 1 calc R
C8 C 0.1828(4) 0.5548(2) 0.3426(2) 0.0375(8) Uani 1 1 d .
C9 C 0.2842(4) 0.5023(3) 0.4052(2) 0.0471(10) Uani 1 1 d .
H9A H 0.3029 0.5069 0.4556 0.057 Uiso 1 1 calc R
C10 C 0.3565(4) 0.4436(3) 0.3926(2) 0.0477(10) Uani 1 1 d .
H10A H 0.4224 0.4086 0.4349 0.057 Uiso 1 1 calc R
C11 C 0.0929(4) 0.6128(2) 0.3527(3) 0.0442(9) Uani 1 1 d .
H11A H 0.0505 0.6584 0.3115 0.053 Uiso 1 1 calc R
H11B H 0.1458 0.6425 0.4041 0.053 Uiso 1 1 calc R
C12 C -0.0150(4) 0.5536(2) 0.3469(3) 0.0424(9) Uani 1 1 d .
H12A H 0.0284 0.5087 0.3887 0.051 Uiso 1 1 calc R
H12B H -0.0654 0.5228 0.2960 0.051 Uiso 1 1 calc R
C13 C 0.8865(4) 0.6090(3) 0.3550(3) 0.0472(10) Uani 1 1 d .
H13A H 0.9356 0.6381 0.4067 0.057 Uiso 1 1 calc R
H13B H 0.8442 0.6551 0.3143 0.057 Uiso 1 1 calc R
C14 C 0.5022(6) 0.2349(3) 0.4275(3) 0.0662(14) Uani 1 1 d .
C15 C 0.4867(5) 0.1653(3) 0.4748(3) 0.0493(10) Uani 1 1 d .
C16 C 0.3725(5) 0.1240(3) 0.4533(3) 0.0562(11) Uani 1 1 d .
C17 C 0.5854(5) 0.1352(3) 0.5544(3) 0.0504(10) Uani 1 1 d .
C18 C 0.7306(5) 0.1503(3) 0.6077(3) 0.0570(11) Uani 1 1 d .
C19 C 0.7946(6) 0.1614(3) 0.6914(3) 0.0734(14) Uani 1 1 d U
H19A H 0.7443 0.1630 0.7117 0.088 Uiso 1 1 calc R
C20 C 0.9362(6) 0.1699(3) 0.7424(4) 0.0899(18) Uani 1 1 d U
H20A H 0.9793 0.1771 0.7969 0.108 Uiso 1 1 calc R
C21 C 1.0103(6) 0.1677(3) 0.7128(5) 0.092(2) Uani 1 1 d U
H21A H 1.1032 0.1741 0.7470 0.111 Uiso 1 1 calc R
C22 C 0.9473(6) 0.1558(3) 0.6314(4) 0.0853(17) Uani 1 1 d U
H22A H 0.9994 0.1533 0.6122 0.102 Uiso 1 1 calc R
C23 C 0.8077(5) 0.1477(3) 0.5778(4) 0.0702(14) Uani 1 1 d U
H23A H 0.7669 0.1406 0.5235 0.084 Uiso 1 1 calc R
C24 C 0.2311(5) 0.1192(4) 0.3798(3) 0.0779(15) Uani 1 1 d .
H24A H 0.2220 0.1566 0.3391 0.117 Uiso 1 1 calc R
H24B H 0.1707 0.1396 0.3918 0.117 Uiso 1 1 calc R
H24C H 0.2099 0.0584 0.3612 0.117 Uiso 1 1 calc R
C25 C 0.3132(5) 0.3002(3) 0.1507(3) 0.0490(10) Uani 1 1 d .
C26 C 0.2857(4) 0.2493(2) 0.0814(2) 0.0408(9) Uani 1 1 d .
C27 C 0.3748(4) 0.1932(3) 0.0826(2) 0.0461(9) Uani 1 1 d .
C28 C 0.1645(4) 0.2409(3) 0.0022(2) 0.0461(9) Uani 1 1 d .
C29 C 0.0323(5) 0.2827(3) -0.0370(2) 0.0522(10) Uani 1 1 d .
C30 C -0.0834(5) 0.2322(4) -0.0825(3) 0.0754(14) Uani 1 1 d U
H30A H -0.0767 0.1706 -0.0863 0.090 Uiso 1 1 calc R
C31 C -0.2112(6) 0.2721(4) -0.1233(4) 0.0877(17) Uani 1 1 d U
H31A H -0.2887 0.2377 -0.1543 0.105 Uiso 1 1 calc R
C32 C -0.2192(6) 0.3645(4) -0.1162(3) 0.0832(16) Uani 1 1 d U
H32A H -0.3024 0.3918 -0.1396 0.100 Uiso 1 1 calc R
C33 C -0.1037(7) 0.4153(4) -0.0744(3) 0.0908(19) Uani 1 1 d U
H33A H -0.1103 0.4773 -0.0735 0.109 Uiso 1 1 calc R
C34 C 0.0215(6) 0.3760(3) -0.0339(3) 0.0785(16) Uani 1 1 d U
H34A H 0.0985 0.4112 -0.0047 0.094 Uiso 1 1 calc R
C35 C 0.5159(5) 0.1666(3) 0.1421(3) 0.0691(13) Uani 1 1 d .
H35A H 0.5421 0.1243 0.1186 0.104 Uiso 1 1 calc R
H35B H 0.5250 0.1397 0.1871 0.104 Uiso 1 1 calc R
H35C H 0.5725 0.2186 0.1592 0.104 Uiso 1 1 calc R

loop_
_atom_site_aniso_label
_atom_site_aniso_U_11
_atom_site_aniso_U_22
_atom_site_aniso_U_33
_atom_site_aniso_U_23
_atom_site_aniso_U_13
_atom_site_aniso_U_12
Zn1 0.0401(2) 0.0371(2) 0.0386(2) -0.00148(18) 0.0264(2) 0.00187(19)
O1 0.153(4) 0.061(2) 0.066(2) 0.0169(17) 0.071(3) 0.022(2)
O2 0.094(3) 0.071(2) 0.171(4) 0.058(3) 0.094(3) 0.025(2)
O3 0.074(2) 0.0625(19) 0.0544(19) 0.0041(15) 0.0417(18) -0.0079(16)
O4 0.085(3) 0.127(3) 0.072(2) -0.044(2) 0.036(2) 0.023(2)
O5 0.094(3) 0.070(2) 0.049(2) -0.0108(16) 0.043(2) -0.0065(18)
O6 0.068(2) 0.0602(19) 0.0547(18) -0.0153(14) 0.0379(17) 0.0048(16)
N1 0.0439(18) 0.0349(16) 0.0407(17) 0.0001(13) 0.0309(15) 0.0000(13)
N2 0.0454(19) 0.0435(18) 0.0441(19) -0.0003(14) 0.0327(17) 0.0022(14)
N3 0.073(3) 0.057(2) 0.051(2) 0.0089(17) 0.038(2) -0.0049(19)
N4 0.075(3) 0.057(2) 0.044(2) -0.0136(17) 0.034(2) -0.0008(19)
C1 0.045(2) 0.052(2) 0.044(2) -0.0074(18) 0.028(2) -0.0005(19)
C2 0.047(2) 0.049(2) 0.047(2) -0.0025(18) 0.032(2) -0.0004(18)
C3 0.047(2) 0.041(2) 0.056(2) -0.0089(18) 0.040(2) 0.0000(17)
C4 0.055(3) 0.063(3) 0.051(3) 0.002(2) 0.033(2) -0.006(2)
C5 0.052(2) 0.062(3) 0.047(2) 0.006(2) 0.034(2) -0.006(2)
C6 0.045(2) 0.042(2) 0.042(2) 0.0015(17) 0.026(2) 0.0022(17)
C7 0.048(2) 0.044(2) 0.047(2) -0.0003(17) 0.032(2) 0.0055(18)
C8 0.041(2) 0.0299(18) 0.052(2) -0.0033(16) 0.0331(19) -0.0058(15)
C9 0.062(3) 0.045(2) 0.048(2) 0.0064(18) 0.040(2) 0.0136(19)
C10 0.062(3) 0.046(2) 0.051(2) 0.0060(18) 0.042(2) 0.0098(19)
C11 0.047(2) 0.038(2) 0.070(3) -0.0007(18) 0.047(2) 0.0016(17)
C12 0.043(2) 0.038(2) 0.063(3) 0.0017(18) 0.040(2) 0.0019(17)
C13 0.050(2) 0.043(2) 0.070(3) -0.0095(19) 0.047(2) -0.0038(18)
C14 0.093(4) 0.050(3) 0.077(4) 0.014(2) 0.061(3) 0.033(3)
C15 0.073(3) 0.039(2) 0.058(3) 0.0079(19) 0.050(2) 0.009(2)
C16 0.084(3) 0.046(2) 0.050(3) 0.0016(19) 0.046(3) 0.012(2)
C17 0.074(3) 0.038(2) 0.053(2) 0.0089(18) 0.045(2) 0.005(2)
C18 0.067(3) 0.036(2) 0.073(3) 0.009(2) 0.044(3) 0.007(2)
C19 0.076(3) 0.051(3) 0.074(3) 0.014(2) 0.033(3) 0.006(2)
C20 0.081(4) 0.051(3) 0.100(4) 0.017(3) 0.032(3) 0.007(3)
C21 0.071(4) 0.045(3) 0.129(5) 0.010(3) 0.041(4) 0.023(3)
C22 0.073(4) 0.053(3) 0.132(5) 0.000(3) 0.061(4) 0.012(3)
C23 0.072(3) 0.049(3) 0.101(4) 0.001(2) 0.057(3) 0.009(2)
C24 0.070(3) 0.088(4) 0.054(3) -0.007(3) 0.024(3) 0.014(3)
C25 0.061(3) 0.052(2) 0.048(3) -0.013(2) 0.039(2) -0.014(2)
C26 0.058(2) 0.036(2) 0.041(2) -0.0058(16) 0.035(2) -0.0087(17)
C27 0.062(3) 0.041(2) 0.047(2) -0.0084(18) 0.038(2) -0.0067(19)
C28 0.062(3) 0.039(2) 0.045(2) -0.0030(17) 0.037(2) -0.0032(19)
C29 0.067(3) 0.045(2) 0.047(2) 0.0018(18) 0.035(2) 0.000(2)
C30 0.067(3) 0.063(3) 0.087(4) 0.012(3) 0.040(3) -0.007(3)
C31 0.066(3) 0.093(4) 0.094(4) 0.034(3) 0.041(3) 0.002(3)
C32 0.081(4) 0.097(4) 0.071(3) 0.026(3) 0.044(3) 0.026(3)
C33 0.096(4) 0.084(4) 0.057(3) -0.003(3) 0.025(3) 0.029(3)
C34 0.087(4) 0.060(3) 0.056(3) -0.005(2) 0.024(3) 0.014(3)
C35 0.059(3) 0.071(3) 0.067(3) -0.006(2) 0.030(3) 0.004(2)

loop_
_atom_type_symbol
_atom_type_description
_atom_type_scat_dispersion_real
_atom_type_scat_dispersion_imag
_atom_type_scat_source
C C 0.0033 0.0016 'International Tables Vol C Tables 4.2.6.8 and 6.1.1.4'
N N 0.0061 0.0033 'International Tables Vol C Tables 4.2.6.8 and 6.1.1.4'
O O 0.0106 0.0060 'International Tables Vol C Tables 4.2.6.8 and 6.1.1.4'
Zn Zn 0.2839 1.4301 'International Tables Vol C Tables 4.2.6.8 and 6.1.1.4'
H H 0.0000 0.0000 'International Tables Vol C Tables 4.2.6.8 and 6.1.1.4'

loop_
_geom_angle_atom_site_label_1
_geom_angle_atom_site_label_2
_geom_angle_atom_site_label_3
_geom_angle
_geom_angle_site_symmetry_1
_geom_angle_site_symmetry_3
O5 Zn1 O1 96.57(14) . .
O5 Zn1 N1 133.90(14) . .
O1 Zn1 N1 100.01(14) . .
O5 Zn1 N2 95.99(13) . .
O1 Zn1 N2 142.49(16) . .
N1 Zn1 N2 96.28(12) . .
C14 O1 Zn1 105.6(4) . .
C16 O3 N3 108.3(3) . .
C25 O5 Zn1 115.1(3) . .
C27 O6 N4 109.3(3) . .
C6 N1 C10 117.0(3) . .
C6 N1 Zn1 124.4(2) . .
C10 N1 Zn1 118.5(2) . .
C1 N2 C5 117.8(3) . .
C1 N2 Zn1 123.6(3) . .
C5 N2 Zn1 118.5(3) . .
C17 N3 O3 106.0(3) . .
C28 N4 O6 106.3(3) . .
N2 C1 C2 122.0(4) . .
N2 C1 H1A 119.0 . .
C2 C1 H1A 119.0 . .
C3 C2 C1 120.4(4) . .
C3 C2 H2A 119.8 . .
C1 C2 H2A 119.8 . .
C2 C3 C4 116.9(4) . .
C2 C3 C13 122.0(4) . .
C4 C3 C13 121.0(4) . .
C5 C4 C3 119.9(4) . .
C5 C4 H4A 120.0 . .
C3 C4 H4A 120.0 . .
N2 C5 C4 123.1(4) . .
N2 C5 H5A 118.5 . .
C4 C5 H5A 118.5 . .
N1 C6 C7 123.4(4) . .
N1 C6 H6A 118.3 . .
C7 C6 H6A 118.3 . .
C6 C7 C8 119.9(4) . .
C6 C7 H7A 120.0 . .
C8 C7 H7A 120.0 . .
C7 C8 C9 116.6(3) . .
C7 C8 C11 122.1(3) . .
C9 C8 C11 121.3(3) . .
C10 C9 C8 120.3(4) . .
C10 C9 H9A 119.9 . .
C8 C9 H9A 119.9 . .
N1 C10 C9 122.6(4) . .
N1 C10 H10A 118.7 . .
C9 C10 H10A 118.7 . .
C8 C11 C12 109.0(3) . .
C8 C11 H11A 109.9 . .
C12 C11 H11A 109.9 . .
C8 C11 H11B 109.9 . .
C12 C11 H11B 109.9 . .
H11A C11 H11B 108.3 . .
C11 C12 C13 112.1(3) . 1_455
C11 C12 H12A 109.2 . .
C13 C12 H12A 109.2 1_455 .
C11 C12 H12B 109.2 . .
C13 C12 H12B 109.2 1_455 .
H12A C12 H12B 107.9 . .
C3 C13 C12 109.6(3) . 1_655
C3 C13 H13A 109.8 . .
C12 C13 H13A 109.8 1_655 .
C3 C13 H13B 109.8 . .
C12 C13 H13B 109.8 1_655 .
H13A C13 H13B 108.2 . .
O2 C14 O1 124.4(5) . .
O2 C14 C15 121.6(5) . .
O1 C14 C15 113.9(5) . .
C16 C15 C17 104.5(4) . .
C16 C15 C14 127.0(4) . .
C17 C15 C14 128.2(4) . .
C15 C16 O3 110.3(4) . .
C15 C16 C24 136.1(4) . .
O3 C16 C24 113.5(4) . .
N3 C17 C15 110.9(4) . .
N3 C17 C18 118.1(4) . .
C15 C17 C18 130.9(4) . .
C23 C18 C19 120.2(5) . .
C23 C18 C17 120.2(5) . .
C19 C18 C17 119.4(4) . .
C20 C19 C18 118.5(6) . .
C20 C19 H19A 120.8 . .
C18 C19 H19A 120.8 . .
C21 C20 C19 120.9(7) . .
C21 C20 H20A 119.5 . .
C19 C20 H20A 119.5 . .
C20 C21 C22 120.2(6) . .
C20 C21 H21A 119.9 . .
C22 C21 H21A 119.9 . .
C21 C22 C23 121.6(6) . .
C21 C22 H22A 119.2 . .
C23 C22 H22A 119.2 . .
C22 C23 C18 118.6(6) . .
C22 C23 H23A 120.7 . .
C18 C23 H23A 120.7 . .
C16 C24 H24A 109.5 . .
C16 C24 H24B 109.5 . .
H24A C24 H24B 109.5 . .
C16 C24 H24C 109.5 . .
H24A C24 H24C 109.5 . .
H24B C24 H24C 109.5 . .
O4 C25 O5 122.9(4) . .
O4 C25 C26 121.3(4) . .
O5 C25 C26 115.8(4) . .
C27 C26 C28 104.5(3) . .
C27 C26 C25 124.9(4) . .
C28 C26 C25 130.4(4) . .
O6 C27 C26 109.3(4) . .
O6 C27 C35 115.0(4) . .
C26 C27 C35 135.8(4) . .
N4 C28 C26 110.6(4) . .
N4 C28 C29 117.5(4) . .
C26 C28 C29 131.9(3) . .
C30 C29 C34 119.0(5) . .
C30 C29 C28 120.7(4) . .
C34 C29 C28 120.1(4) . .
C29 C30 C31 121.3(5) . .
C29 C30 H30A 119.4 . .
C31 C30 H30A 119.4 . .
C32 C31 C30 118.5(6) . .
C32 C31 H31A 120.7 . .
C30 C31 H31A 120.7 . .
C33 C32 C31 120.0(6) . .
C33 C32 H32A 120.0 . .
C31 C32 H32A 120.0 . .
C32 C33 C34 121.3(6) . .
C32 C33 H33A 119.4 . .
C34 C33 H33A 119.4 . .
C33 C34 C29 119.7(5) . .
C33 C34 H34A 120.1 . .
C29 C34 H34A 120.1 . .
C27 C35 H35A 109.5 . .
C27 C35 H35B 109.5 . .
H35A C35 H35B 109.5 . .
C27 C35 H35C 109.5 . .
H35A C35 H35C 109.5 . .
H35B C35 H35C 109.5 . .

loop_
_geom_bond_atom_site_label_1
_geom_bond_atom_site_label_2
_geom_bond_distance
_geom_bond_site_symmetry_2
Zn1 O5 1.959(3) .
Zn1 O1 1.990(4) .
Zn1 N1 2.048(3) .
Zn1 N2 2.088(3) .
O1 C14 1.262(6) .
O2 C14 1.218(7) .
O3 C16 1.361(5) .
O3 N3 1.406(5) .
O4 C25 1.209(5) .
O5 C25 1.243(5) .
O6 C27 1.353(5) .
O6 N4 1.399(5) .
N1 C6 1.340(5) .
N1 C10 1.357(5) .
N2 C1 1.341(5) .
N2 C5 1.360(5) .
N3 C17 1.326(5) .
N4 C28 1.319(5) .
C1 C2 1.393(5) .
C1 H1A 0.9300 .
C2 C3 1.393(5) .
C2 H2A 0.9300 .
C3 C4 1.401(6) .
C3 C13 1.499(5) .
C4 C5 1.367(6) .
C4 H4A 0.9300 .
C5 H5A 0.9300 .
C6 C7 1.379(5) .
C6 H6A 0.9300 .
C7 C8 1.394(5) .
C7 H7A 0.9300 .
C8 C9 1.398(5) .
C8 C11 1.511(5) .
C9 C10 1.376(5) .
C9 H9A 0.9300 .
C10 H10A 0.9300 .
C11 C12 1.539(5) .
C11 H11A 0.9700 .
C11 H11B 0.9700 .
C12 C13 1.553(5) 1_455
C12 H12A 0.9700 .
C12 H12B 0.9700 .
C13 C12 1.553(5) 1_655
C13 H13A 0.9700 .
C13 H13B 0.9700 .
C14 C15 1.514(6) .
C15 C16 1.347(6) .
C15 C17 1.431(6) .
C16 C24 1.497(7) .
C17 C18 1.463(6) .
C18 C23 1.403(7) .
C18 C19 1.433(7) .
C19 C20 1.416(8) .
C19 H19A 0.9300 .
C20 C21 1.365(9) .
C20 H20A 0.9300 .
C21 C22 1.394(9) .
C21 H21A 0.9300 .
C22 C23 1.399(8) .
C22 H22A 0.9300 .
C23 H23A 0.9300 .
C24 H24A 0.9600 .
C24 H24B 0.9600 .
C24 H24C 0.9600 .
C25 C26 1.478(5) .
C26 C27 1.366(5) .
C26 C28 1.435(6) .
C27 C35 1.476(6) .
C28 C29 1.463(6) .
C29 C30 1.381(7) .
C29 C34 1.405(6) .
C30 C31 1.407(7) .
C30 H30A 0.9300 .
C31 C32 1.397(8) .
C31 H31A 0.9300 .
C32 C33 1.377(8) .
C32 H32A 0.9300 .
C33 C34 1.379(8) .
C33 H33A 0.9300 .
C34 H34A 0.9300 .
C35 H35A 0.9600 .
C35 H35B 0.9600 .
C35 H35C 0.9600 .
